data_7704777
loop_
_publ_author_name
'Mueller, Benjamin R. J.'
'Schley, Nathan D.'

_publ_section_title
;
 Product inhibition in nucleophilic aromatic substitution through
 DPPPent-supported \p-arene catalysis.
;
_journal_issue 29
_journal_name_full 'Dalton transactions (Cambridge, England : 2003)'
_journal_page_first 10114
_journal_page_last 10119
_journal_paper_doi 10.1039/d0dt00786b
_journal_volume 49
_journal_year 2020
_chemical_formula_moiety 'C35 H34 F P2 Ru, C F3 O3 S'
_chemical_formula_sum 'C36 H34 F4 O3 P2 Ru S'
_chemical_formula_weight 785.70
_chemical_properties_physical Air-sensitive
_space_group_crystal_system monoclinic
_space_group_IT_number 14
_space_group_name_Hall '-P 2yn'
_space_group_name_H-M_alt 'P 1 21/n 1'
_atom_sites_solution_hydrogens geom
_atom_sites_solution_primary dual
_audit_creation_date 2018-12-06
_audit_creation_method
;
Olex2 1.2
(compiled 2018.05.29 svn.r3508 for OlexSys, GUI svn.r5506)
;
_audit_update_record
;
2019-10-22 deposited with the CCDC.	2020-07-06 downloaded from the CCDC.
;
_cell_angle_alpha 90
_cell_angle_beta 94.3482(9)
_cell_angle_gamma 90
_cell_formula_units_Z 8
_cell_length_a 21.85714(20)
_cell_length_b 9.81404(12)
_cell_length_c 30.3186(3)
_cell_measurement_reflns_used 14059
_cell_measurement_temperature 100.01(10)
_cell_measurement_theta_max 72.9080
_cell_measurement_theta_min 2.9120
_cell_volume 6484.83(12)
_computing_cell_refinement 'CrysAlisPro 1.171.38.46 (Rigaku OD, 2015)'
_computing_data_collection 'CrysAlisPro 1.171.38.46 (Rigaku OD, 2015)'
_computing_data_reduction 'CrysAlisPro 1.171.38.46 (Rigaku OD, 2015)'
_computing_molecular_graphics 'Olex2 (Dolomanov et al., 2009)'
_computing_publication_material 'Olex2 (Dolomanov et al., 2009)'
_computing_structure_refinement 'ShelXL (Sheldrick, 2015)'
_computing_structure_solution 'ShelXT (Sheldrick, 2015)'
_diffrn_ambient_environment N~2~
_diffrn_ambient_temperature 100.01(10)
_diffrn_detector 'CCD plate'
_diffrn_detector_area_resol_mean 8.1506
_diffrn_detector_type EosS2
_diffrn_measured_fraction_theta_full 0.985
_diffrn_measured_fraction_theta_max 0.967
_diffrn_measurement_details
;
List of Runs (angles in degrees, time in seconds):

  # Type    Start    End  Width  t~exp~   \w     \q     \k     \f   Frames
#--------------------------------------------------------------------------
  1  \w   -108.00  -8.00   1.00    8.00    --  -37.09 -19.00  90.00  100
  2  \w    -64.00  30.00   1.00    8.00    --  -37.09  77.00   0.00   94
  3  \w   -104.00 -20.00   1.00    8.00    --  -37.09 -57.00 -90.00   84
  4  \w   -104.00 -20.00   1.00    8.00    --  -37.09 -57.00-150.00   84
  5  \w    -54.00  30.00   1.00    8.00    --  -37.09  57.00 -90.00   84
  6  \w      1.00  76.00   1.00    8.00    --   37.09 -99.00 -30.00   75
  7  \w      1.00  76.00   1.00    8.00    --   37.09 -99.00  60.00   75
  8  \w     20.00 104.00   1.00    8.00    --   37.09  57.00 120.00   84
  9  \w     23.00  90.00   1.00    8.00    --   37.09-125.00 -90.00   67
 10  \w     20.00 104.00   1.00    8.00    --   37.09  57.00-120.00   84
 11  \w     57.00 150.00   1.00   30.00    --  111.00 178.00 150.00   93
 12  \w     90.00 178.00   1.00   30.00    --  111.00  30.00 -60.00   88
 13  \w     42.00 109.00   1.00   30.00    --  111.00 -94.00 -60.00   67
 14  \w     93.00 178.00   1.00   30.00    --  111.00  61.00  60.00   85
 15  \w     84.00 178.00   1.00   30.00    --  111.00  77.00   0.00   94
 16  \w     94.00 178.00   1.00   30.00    --  111.00  45.00-180.00   84
 17  \w     43.00 138.00   1.00   30.00    --  111.00 -77.00-120.00   95
 18  \w     93.00 178.00   1.00   30.00    --  111.00  61.00 -30.00   85
 19  \w     44.00  62.00   1.00   30.00    --  111.00 -61.00   0.00   18
;
_diffrn_measurement_device 'four-circle diffractometer'
_diffrn_measurement_device_type 'SuperNova, Dual, Cu at zero, EosS2'
_diffrn_measurement_method '\w scans'
_diffrn_orient_matrix_type 'CrysAlisPro convention (1999,Acta A55,543-557)'
_diffrn_orient_matrix_UB_11 0.0189499000
_diffrn_orient_matrix_UB_12 0.1115428000
_diffrn_orient_matrix_UB_13 0.0340999000
_diffrn_orient_matrix_UB_21 -0.0129560000
_diffrn_orient_matrix_UB_22 -0.0981409000
_diffrn_orient_matrix_UB_23 0.0378384000
_diffrn_orient_matrix_UB_31 0.0668319000
_diffrn_orient_matrix_UB_32 -0.0507380000
_diffrn_orient_matrix_UB_33 0.0017115000
_diffrn_radiation_monochromator mirror
_diffrn_radiation_probe x-ray
_diffrn_radiation_type CuK\a
_diffrn_radiation_wavelength 1.54184
_diffrn_reflns_av_R_equivalents 0.0421
_diffrn_reflns_av_unetI/netI 0.0439
_diffrn_reflns_Laue_measured_fraction_full 0.985
_diffrn_reflns_Laue_measured_fraction_max 0.967
_diffrn_reflns_limit_h_max 27
_diffrn_reflns_limit_h_min -23
_diffrn_reflns_limit_k_max 12
_diffrn_reflns_limit_k_min -12
_diffrn_reflns_limit_l_max 37
_diffrn_reflns_limit_l_min -36
_diffrn_reflns_number 42422
_diffrn_reflns_point_group_measured_fraction_full 0.985
_diffrn_reflns_point_group_measured_fraction_max 0.967
_diffrn_reflns_theta_full 67.684
_diffrn_reflns_theta_max 73.408
_diffrn_reflns_theta_min 2.408
_diffrn_source 'micro-focus sealed X-ray tube'
_diffrn_source_type 'SuperNova (Cu) X-ray Source'
_exptl_absorpt_coefficient_mu 5.970
_exptl_absorpt_correction_T_max 0.940
_exptl_absorpt_correction_T_min 0.664
_exptl_absorpt_correction_type gaussian
_exptl_absorpt_process_details
;
CrysAlisPro 1.171.38.46 (Rigaku Oxford Diffraction, 2015)
Numerical absorption correction based on gaussian integration over
			a multifaceted crystal model
Empirical absorption correction using spherical harmonics,
 implemented in SCALE3 ABSPACK scaling algorithm.
;
_exptl_crystal_colour colourless
_exptl_crystal_colour_primary colourless
_exptl_crystal_density_diffrn 1.610
_exptl_crystal_description block
_exptl_crystal_F_000 3200
_exptl_crystal_recrystallization_method 'Re-crystallisation from solvent: Pentane, THF'
_exptl_crystal_size_max 0.124
_exptl_crystal_size_mid 0.059
_exptl_crystal_size_min 0.037
_refine_diff_density_max 1.823
_refine_diff_density_min -0.601
_refine_diff_density_rms 0.099
_refine_ls_extinction_method none
_refine_ls_goodness_of_fit_ref 1.021
_refine_ls_hydrogen_treatment constr
_refine_ls_matrix_type full
_refine_ls_number_parameters 884
_refine_ls_number_reflns 12620
_refine_ls_number_restraints 78
_refine_ls_restrained_S_all 1.023
_refine_ls_R_factor_all 0.0585
_refine_ls_R_factor_gt 0.0437
_refine_ls_shift/su_max 0.006
_refine_ls_shift/su_mean 0.000
_refine_ls_structure_factor_coef Fsqd
_refine_ls_weighting_details 'w=1/[\s^2^(Fo^2^)+(0.0573P)^2^+10.8594P] where P=(Fo^2^+2Fc^2^)/3'
_refine_ls_weighting_scheme calc
_refine_ls_wR_factor_gt 0.1064
_refine_ls_wR_factor_ref 0.1149
_reflns_Friedel_coverage 0.000
_reflns_number_gt 10264
_reflns_number_total 12620
_reflns_threshold_expression 'I > 2\s(I)'
_cod_data_source_file d0dt00786b3.cif
_cod_data_source_block complex_1
_cod_depositor_comments 'Adding full bibliography for 7704777--7704780.cif.'
_cod_original_cell_volume 6484.84(12)
_cod_database_code 7704777
_shelx_shelxl_version_number 2018/1
_chemical_oxdiff_formula C36H34F4O3P2RuS
_shelx_space_group_comment
;
The symmetry employed for this shelxl refinement is uniquely defined
by the following loop, which should always be used as a source of
symmetry information in preference to the above space-group names.
They are only intended as comments.
;
_reflns_odcompleteness_completeness 98.53
_reflns_odcompleteness_iscentric 1
_reflns_odcompleteness_theta 68.13
_olex2_refinement_description
;
1. Fixed Uiso
 At 1.2 times of:
  All C(H) groups, All C(H,H) groups
2. Uiso/Uaniso restraints and constraints
F2B \\sim F2C \\sim F3B \\sim F3C \\sim F4B \\sim F4C \\sim C36B \\sim C36C:
within 1.5A with sigma of 0.01 and sigma for terminal atoms of 0.02
3. Others
 Sof(F2C)=Sof(F3C)=Sof(F4C)=Sof(C36C)=1-FVAR(1)
 Sof(F2B)=Sof(F3B)=Sof(F4B)=Sof(C36B)=FVAR(1)
4.a Ternary CH refined with riding coordinates:
 C9(H9), C9B(H9B)
4.b Secondary CH2 refined with riding coordinates:
 C7(H7A,H7B), C8(H8A,H8B), C10(H10A,H10B), C11(H11A,H11B), C7B(H7BA,H7BB),
 C8B(H8BA,H8BB), C10B(H10C,H10D), C11B(H11C,H11D)
4.c Aromatic/amide H refined with riding coordinates:
 C2(H2), C3(H3), C4(H4), C5(H5), C6(H6), C13(H13), C14(H14), C15(H15),
 C16(H16), C17(H17), C19(H19), C20(H20), C21(H21), C22(H22), C23(H23), C25(H25),
  C26(H26), C27(H27), C28(H28), C29(H29), C31(H31), C32(H32), C33(H33),
 C34(H34), C35(H35), C2B(H2B), C3B(H3B), C4B(H4B), C5B(H5B), C6B(H6B),
 C13B(H13B), C14B(H14B), C15B(H15B), C16B(H16B), C17B(H17B), C19B(H19B),
 C20B(H20B), C21B(H21B), C22B(H22B), C23B(H23B), C25B(H25B), C26B(H26B),
 C27B(H27B), C28B(H28B), C29B(H29B), C31B(H31B), C32B(H32B), C33B(H33B),
 C34B(H34B), C35B(H35B)
;
_olex2_date_sample_data_collection 2018-12-05
_olex2_exptl_crystal_mounting_method 'mounted in a polyimide loop'
_olex2_submission_special_instructions 'No special instructions were received'
_oxdiff_exptl_absorpt_empirical_details
;
Empirical correction (ABSPACK) includes:
- Absorption correction using spherical harmonics
- Frame scaling
;
_oxdiff_exptl_absorpt_empirical_full_max 1.082
_oxdiff_exptl_absorpt_empirical_full_min 0.932

loop_
_space_group_symop_operation_xyz
'x, y, z'
'-x+1/2, y+1/2, -z+1/2'
'-x, -y, -z'
'x-1/2, -y-1/2, z-1/2'

loop_
_atom_site_label
_atom_site_type_symbol
_atom_site_fract_x
_atom_site_fract_y
_atom_site_fract_z
_atom_site_U_iso_or_equiv
_atom_site_adp_type
_atom_site_occupancy
_atom_site_site_symmetry_order
_atom_site_calc_flag
_atom_site_refinement_flags_posn
_atom_site_refinement_flags_adp
_atom_site_refinement_flags_occupancy
_atom_site_disorder_assembly
_atom_site_disorder_group
Ru1 Ru 0.46740(2) -0.30486(3) 0.68896(2) 0.01881(8) Uani 1 1 d . . . . .
P1 P 0.39965(4) -0.22232(10) 0.73773(3) 0.02052(19) Uani 1 1 d . . . . .
P2 P 0.55052(4) -0.25075(10) 0.73582(3) 0.01967(19) Uani 1 1 d . . . . .
F1 F 0.35487(13) -0.1679(3) 0.62220(9) 0.0434(7) Uani 1 1 d . . . . .
C1 C 0.40705(19) -0.2374(5) 0.62710(13) 0.0298(9) Uani 1 1 d . . . . .
C2 C 0.40229(18) -0.3799(5) 0.63201(12) 0.0267(9) Uani 1 1 d . . . . .
H2 H 0.364550 -0.421966 0.634370 0.032 Uiso 1 1 calc R . . . .
C3 C 0.45715(19) -0.4559(4) 0.63320(12) 0.0270(8) Uani 1 1 d . . . . .
H3 H 0.455895 -0.550320 0.635758 0.032 Uiso 1 1 calc R . . . .
C4 C 0.51340(18) -0.3898(4) 0.63055(12) 0.0260(8) Uani 1 1 d . . . . .
H4 H 0.549171 -0.440801 0.629739 0.031 Uiso 1 1 calc R . . . .
C5 C 0.51626(19) -0.2460(5) 0.62909(12) 0.0270(9) Uani 1 1 d . . . . .
H5 H 0.554211 -0.202728 0.630184 0.032 Uiso 1 1 calc R . . . .
C6 C 0.4621(2) -0.1676(5) 0.62600(13) 0.0287(9) Uani 1 1 d . . . . .
H6 H 0.463199 -0.073227 0.623349 0.034 Uiso 1 1 calc R . . . .
C7 C 0.38670(18) -0.3599(4) 0.77654(13) 0.0262(8) Uani 1 1 d . . . . .
H7A H 0.412734 -0.348893 0.803663 0.031 Uiso 1 1 calc R . . . .
H7B H 0.344198 -0.361578 0.783689 0.031 Uiso 1 1 calc R . . . .
C8 C 0.40288(17) -0.4897(4) 0.75275(13) 0.0247(8) Uani 1 1 d . . . . .
H8A H 0.372459 -0.506607 0.728379 0.030 Uiso 1 1 calc R . . . .
H8B H 0.402423 -0.566176 0.772993 0.030 Uiso 1 1 calc R . . . .
C9 C 0.46664(18) -0.4777(4) 0.73501(13) 0.0238(8) Uani 1 1 d . . . . .
H9 H 0.472798 -0.560196 0.717684 0.029 Uiso 1 1 calc R . . . .
C10 C 0.51692(17) -0.4783(4) 0.77437(13) 0.0244(8) Uani 1 1 d . . . . .
H10A H 0.500349 -0.521462 0.799665 0.029 Uiso 1 1 calc R . . . .
H10B H 0.551353 -0.532781 0.766234 0.029 Uiso 1 1 calc R . . . .
C11 C 0.53993(18) -0.3373(4) 0.78775(13) 0.0249(8) Uani 1 1 d . . . . .
H11A H 0.578384 -0.342869 0.805862 0.030 Uiso 1 1 calc R . . . .
H11B H 0.510122 -0.289657 0.804202 0.030 Uiso 1 1 calc R . . . .
C12 C 0.41820(16) -0.0710(4) 0.76993(12) 0.0224(8) Uani 1 1 d . . . . .
C13 C 0.41480(17) -0.0658(4) 0.81587(13) 0.0255(8) Uani 1 1 d . . . . .
H13 H 0.403182 -0.142838 0.831017 0.031 Uiso 1 1 calc R . . . .
C14 C 0.42869(18) 0.0538(5) 0.83883(14) 0.0305(9) Uani 1 1 d . . . . .
H14 H 0.427022 0.055851 0.869381 0.037 Uiso 1 1 calc R . . . .
C15 C 0.44491(18) 0.1695(5) 0.81689(14) 0.0301(9) Uani 1 1 d . . . . .
H15 H 0.453030 0.249980 0.832415 0.036 Uiso 1 1 calc R . . . .
C16 C 0.44912(18) 0.1653(4) 0.77128(14) 0.0275(9) Uani 1 1 d . . . . .
H16 H 0.460492 0.243040 0.756402 0.033 Uiso 1 1 calc R . . . .
C17 C 0.43654(16) 0.0468(4) 0.74815(13) 0.0229(8) Uani 1 1 d . . . . .
H17 H 0.440198 0.044617 0.717801 0.028 Uiso 1 1 calc R . . . .
C18 C 0.32191(17) -0.1860(4) 0.71227(12) 0.0232(8) Uani 1 1 d . . . . .
C19 C 0.30345(18) -0.0552(5) 0.70097(13) 0.0270(8) Uani 1 1 d . . . . .
H19 H 0.329380 0.017906 0.708226 0.032 Uiso 1 1 calc R . . . .
C20 C 0.24608(18) -0.0318(5) 0.67873(14) 0.0293(9) Uani 1 1 d . . . . .
H20 H 0.234296 0.056439 0.670837 0.035 Uiso 1 1 calc R . . . .
C21 C 0.20701(18) -0.1387(5) 0.66845(14) 0.0311(9) Uani 1 1 d . . . . .
H21 H 0.168901 -0.123206 0.653515 0.037 Uiso 1 1 calc R . . . .
C22 C 0.2247(2) -0.2685(5) 0.68045(16) 0.0361(10) Uani 1 1 d . . . . .
H22 H 0.198057 -0.340930 0.674116 0.043 Uiso 1 1 calc R . . . .
C23 C 0.28209(19) -0.2929(5) 0.70192(15) 0.0330(10) Uani 1 1 d . . . . .
H23 H 0.293794 -0.381553 0.709394 0.040 Uiso 1 1 calc R . . . .
C24 C 0.57048(16) -0.0766(4) 0.74984(13) 0.0231(8) Uani 1 1 d . . . . .
C25 C 0.58149(18) -0.0352(4) 0.79390(13) 0.0266(8) Uani 1 1 d . . . . .
H25 H 0.577178 -0.097428 0.816584 0.032 Uiso 1 1 calc R . . . .
C26 C 0.59865(19) 0.0969(5) 0.80399(14) 0.0326(10) Uani 1 1 d . . . . .
H26 H 0.605736 0.123481 0.833376 0.039 Uiso 1 1 calc R . . . .
C27 C 0.60534(18) 0.1899(5) 0.77058(15) 0.0303(9) Uani 1 1 d . . . . .
H27 H 0.617237 0.278752 0.777574 0.036 Uiso 1 1 calc R . . . .
C28 C 0.59447(18) 0.1518(4) 0.72663(15) 0.0297(9) Uani 1 1 d . . . . .
H28 H 0.598893 0.215086 0.704256 0.036 Uiso 1 1 calc R . . . .
C29 C 0.57692(18) 0.0189(4) 0.71611(13) 0.0263(8) Uani 1 1 d . . . . .
H29 H 0.569458 -0.006788 0.686668 0.032 Uiso 1 1 calc R . . . .
C30 C 0.62420(17) -0.3203(4) 0.72023(12) 0.0223(8) Uani 1 1 d . . . . .
C31 C 0.67852(17) -0.2460(4) 0.72628(12) 0.0237(8) Uani 1 1 d . . . . .
H31 H 0.677647 -0.156574 0.736399 0.028 Uiso 1 1 calc R . . . .
C32 C 0.73361(18) -0.3046(5) 0.71732(13) 0.0277(9) Uani 1 1 d . . . . .
H32 H 0.769442 -0.253553 0.721244 0.033 Uiso 1 1 calc R . . . .
C33 C 0.73669(18) -0.4365(5) 0.70275(13) 0.0293(9) Uani 1 1 d . . . . .
H33 H 0.774296 -0.474889 0.697332 0.035 Uiso 1 1 calc R . . . .
C34 C 0.68320(18) -0.5122(4) 0.69616(13) 0.0272(8) Uani 1 1 d . . . . .
H34 H 0.684783 -0.601512 0.686053 0.033 Uiso 1 1 calc R . . . .
C35 C 0.62708(17) -0.4544(4) 0.70470(13) 0.0249(8) Uani 1 1 d . . . . .
H35 H 0.591267 -0.505221 0.700051 0.030 Uiso 1 1 calc R . . . .
Ru1B Ru 0.77382(2) 0.32107(3) 1.00423(2) 0.02101(8) Uani 1 1 d . . . . .
P1B P 0.75708(4) 0.12622(11) 1.04277(3) 0.02069(19) Uani 1 1 d . . . . .
P2B P 0.76487(4) 0.21353(11) 0.93665(3) 0.0215(2) Uani 1 1 d . . . . .
F1B F 0.88168(13) 0.5406(3) 1.03346(9) 0.0454(7) Uani 1 1 d . . . . .
C1B C 0.8213(2) 0.5175(5) 1.02543(15) 0.0342(10) Uani 1 1 d . . . . .
C2B C 0.7877(2) 0.4738(4) 1.06026(13) 0.0303(9) Uani 1 1 d . . . . .
H2B H 0.806803 0.460064 1.088356 0.036 Uiso 1 1 calc R . . . .
C3B C 0.7242(2) 0.4512(4) 1.05195(14) 0.0301(9) Uani 1 1 d . . . . .
H3B H 0.701515 0.419555 1.074566 0.036 Uiso 1 1 calc R . . . .
C4B C 0.7304(2) 0.5145(4) 0.97521(14) 0.0336(10) Uani 1 1 d . . . . .
H4B H 0.711404 0.526220 0.946979 0.040 Uiso 1 1 calc R . . . .
C5B C 0.6949(2) 0.4759(4) 1.00983(15) 0.0316(9) Uani 1 1 d . . . . .
H5B H 0.652552 0.466783 1.004969 0.038 Uiso 1 1 calc R . . . .
C6B C 0.7950(2) 0.5362(5) 0.98227(14) 0.0348(10) Uani 1 1 d . . . . .
H6B H 0.818432 0.561553 0.959294 0.042 Uiso 1 1 calc R . . . .
C7B C 0.81358(18) 0.0028(4) 1.02716(13) 0.0273(9) Uani 1 1 d . . . . .
H7BA H 0.818872 -0.068746 1.049183 0.033 Uiso 1 1 calc R . . . .
H7BB H 0.800814 -0.038133 0.998829 0.033 Uiso 1 1 calc R . . . .
C8B C 0.87342(18) 0.0825(5) 1.02430(13) 0.0283(9) Uani 1 1 d . . . . .
H8BA H 0.900129 0.030997 1.006353 0.034 Uiso 1 1 calc R . . . .
H8BB H 0.893751 0.089676 1.053777 0.034 Uiso 1 1 calc R . . . .
C9B C 0.86550(17) 0.2280(5) 1.00460(12) 0.0264(9) Uani 1 1 d . . . . .
H9B H 0.893598 0.287429 1.022464 0.032 Uiso 1 1 calc R . . . .
C10B C 0.88588(18) 0.2319(5) 0.95725(13) 0.0319(10) Uani 1 1 d . . . . .
H10C H 0.887045 0.325511 0.947131 0.038 Uiso 1 1 calc R . . . .
H10D H 0.926850 0.194124 0.956858 0.038 Uiso 1 1 calc R . . . .
C11B C 0.84172(18) 0.1503(5) 0.92648(13) 0.0287(9) Uani 1 1 d . . . . .
H11C H 0.845160 0.053768 0.933049 0.034 Uiso 1 1 calc R . . . .
H11D H 0.850126 0.164788 0.895877 0.034 Uiso 1 1 calc R . . . .
C12B C 0.68348(18) 0.0381(4) 1.03931(12) 0.0248(8) Uani 1 1 d . . . . .
C13B C 0.6798(2) -0.1040(5) 1.03672(15) 0.0346(10) Uani 1 1 d . . . . .
H13B H 0.715270 -0.155997 1.036004 0.041 Uiso 1 1 calc R . . . .
C14B C 0.6225(2) -0.1673(5) 1.03522(16) 0.0416(11) Uani 1 1 d . . . . .
H14B H 0.619676 -0.261694 1.032995 0.050 Uiso 1 1 calc R . . . .
C15B C 0.5698(2) -0.0900(5) 1.03703(15) 0.0380(11) Uani 1 1 d . . . . .
H15B H 0.531674 -0.132589 1.035913 0.046 Uiso 1 1 calc R . . . .
C16B C 0.5734(2) 0.0488(5) 1.04046(14) 0.0344(10) Uani 1 1 d . . . . .
H16B H 0.537893 0.100076 1.041995 0.041 Uiso 1 1 calc R . . . .
C17B C 0.63047(18) 0.1138(5) 1.04168(13) 0.0273(9) Uani 1 1 d . . . . .
H17B H 0.632756 0.208187 1.044084 0.033 Uiso 1 1 calc R . . . .
C18B C 0.77343(17) 0.1511(4) 1.10271(13) 0.0238(8) Uani 1 1 d . . . . .
C19B C 0.73146(18) 0.1152(4) 1.13323(13) 0.0257(8) Uani 1 1 d . . . . .
H19B H 0.694380 0.075001 1.123371 0.031 Uiso 1 1 calc R . . . .
C20B C 0.7444(2) 0.1387(5) 1.17797(14) 0.0309(9) Uani 1 1 d . . . . .
H20B H 0.715644 0.115531 1.197774 0.037 Uiso 1 1 calc R . . . .
C21B C 0.7994(2) 0.1959(5) 1.19350(13) 0.0312(9) Uani 1 1 d . . . . .
H21B H 0.807560 0.212605 1.223569 0.037 Uiso 1 1 calc R . . . .
C22B C 0.84251(19) 0.2286(5) 1.16374(14) 0.0296(9) Uani 1 1 d . . . . .
H22B H 0.880351 0.264254 1.174058 0.036 Uiso 1 1 calc R . . . .
C23B C 0.82930(19) 0.2083(4) 1.11868(13) 0.0257(8) Uani 1 1 d . . . . .
H23B H 0.857935 0.232950 1.098955 0.031 Uiso 1 1 calc R . . . .
C24B C 0.71106(19) 0.0734(4) 0.92522(12) 0.0266(9) Uani 1 1 d . . . . .
C25B C 0.7278(2) -0.0487(5) 0.90619(13) 0.0336(10) Uani 1 1 d . . . . .
H25B H 0.768012 -0.061553 0.898898 0.040 Uiso 1 1 calc R . . . .
C26B C 0.6845(3) -0.1521(5) 0.89799(15) 0.0454(13) Uani 1 1 d . . . . .
H26B H 0.696256 -0.233797 0.885570 0.054 Uiso 1 1 calc R . . . .
C27B C 0.6251(3) -0.1345(6) 0.90800(15) 0.0480(14) Uani 1 1 d . . . . .
H27B H 0.596617 -0.203935 0.902386 0.058 Uiso 1 1 calc R . . . .
C28B C 0.6076(2) -0.0137(6) 0.92645(14) 0.0415(12) Uani 1 1 d . . . . .
H28B H 0.566961 -0.000969 0.932748 0.050 Uiso 1 1 calc R . . . .
C29B C 0.65051(19) 0.0897(5) 0.93571(12) 0.0303(9) Uani 1 1 d . . . . .
H29B H 0.638638 0.170001 0.948957 0.036 Uiso 1 1 calc R . . . .
C30B C 0.74598(19) 0.3341(4) 0.89124(12) 0.0259(8) Uani 1 1 d . . . . .
C31B C 0.6864(2) 0.3534(5) 0.87399(14) 0.0309(9) Uani 1 1 d . . . . .
H31B H 0.655151 0.299183 0.883552 0.037 Uiso 1 1 calc R . . . .
C32B C 0.6729(2) 0.4537(5) 0.84231(14) 0.0382(11) Uani 1 1 d . . . . .
H32B H 0.632632 0.465633 0.830826 0.046 Uiso 1 1 calc R . . . .
C33B C 0.7181(3) 0.5352(5) 0.82780(14) 0.0397(11) Uani 1 1 d . . . . .
H33B H 0.708730 0.601631 0.806461 0.048 Uiso 1 1 calc R . . . .
C34B C 0.7776(2) 0.5177(5) 0.84516(15) 0.0374(11) Uani 1 1 d . . . . .
H34B H 0.808529 0.573303 0.835782 0.045 Uiso 1 1 calc R . . . .
C35B C 0.7915(2) 0.4180(5) 0.87645(13) 0.0309(9) Uani 1 1 d . . . . .
H35B H 0.831953 0.406735 0.887812 0.037 Uiso 1 1 calc R . . . .
S1 S 0.54316(5) -0.79886(12) 0.60471(4) 0.0344(2) Uani 1 1 d . . . . .
F2 F 0.60382(13) -0.7306(3) 0.53669(11) 0.0504(8) Uani 1 1 d . . . . .
F3 F 0.51853(14) -0.8332(4) 0.51938(9) 0.0515(8) Uani 1 1 d . . . . .
F4 F 0.51830(13) -0.6237(3) 0.54065(10) 0.0475(7) Uani 1 1 d . . . . .
O1 O 0.47855(17) -0.8035(4) 0.61109(12) 0.0458(9) Uani 1 1 d . . . . .
O2 O 0.57386(16) -0.9291(3) 0.60569(12) 0.0435(8) Uani 1 1 d . . . . .
O3 O 0.57676(19) -0.6919(4) 0.62841(12) 0.0503(9) Uani 1 1 d . . . . .
C36 C 0.5456(2) -0.7446(5) 0.54738(16) 0.0368(10) Uani 1 1 d . . . . .
S1B S 0.54353(5) 0.43393(13) 1.09634(4) 0.0345(2) Uani 1 1 d . . . . .
F2B F 0.4768(3) 0.6216(11) 1.0511(4) 0.074(2) Uani 0.682(9) 1 d . U P A 1
F2C F 0.5034(10) 0.619(3) 1.0496(11) 0.125(6) Uani 0.318(9) 1 d . U P A 2
F3B F 0.4285(3) 0.4970(8) 1.0941(3) 0.088(2) Uani 0.682(9) 1 d . U P A 1
F3C F 0.4573(7) 0.5899(19) 1.1185(5) 0.098(5) Uani 0.318(9) 1 d . U P A 2
F4B F 0.4568(3) 0.4068(8) 1.0346(2) 0.082(2) Uani 0.682(9) 1 d . U P A 1
F4C F 0.4332(6) 0.4796(18) 1.0566(5) 0.073(4) Uani 0.318(9) 1 d . U P A 2
O1B O 0.5597(3) 0.5351(6) 1.12816(16) 0.099(2) Uani 1 1 d . . . . .
O2B O 0.5817(3) 0.4277(6) 1.06059(19) 0.101(2) Uani 1 1 d . . . . .
O3B O 0.5236(2) 0.3074(4) 1.11425(12) 0.0572(11) Uani 1 1 d . . . . .
C36B C 0.4734(11) 0.4936(19) 1.0670(6) 0.066(3) Uani 0.682(9) 1 d . U P A 1
C36C C 0.477(2) 0.525(5) 1.0764(16) 0.073(4) Uani 0.318(9) 1 d . U P A 2

loop_
_atom_site_aniso_label
_atom_site_aniso_U_11
_atom_site_aniso_U_22
_atom_site_aniso_U_33
_atom_site_aniso_U_23
_atom_site_aniso_U_13
_atom_site_aniso_U_12
Ru1 0.01431(13) 0.02090(15) 0.02113(14) -0.00047(10) 0.00068(10) -0.00031(11)
P1 0.0146(4) 0.0233(5) 0.0237(4) 0.0009(4) 0.0018(3) 0.0007(4)
P2 0.0141(4) 0.0224(5) 0.0223(4) -0.0003(4) -0.0001(3) -0.0002(4)
F1 0.0393(15) 0.0540(19) 0.0365(14) 0.0066(12) 0.0008(11) 0.0176(14)
C1 0.028(2) 0.037(2) 0.0234(18) 0.0020(17) -0.0019(16) 0.0117(19)
C2 0.0207(18) 0.036(2) 0.0216(18) -0.0016(16) -0.0071(14) -0.0063(18)
C3 0.036(2) 0.023(2) 0.0218(17) -0.0046(15) 0.0010(16) -0.0005(18)
C4 0.0247(19) 0.032(2) 0.0219(18) -0.0042(16) 0.0047(15) 0.0030(18)
C5 0.0259(19) 0.035(2) 0.0209(17) -0.0001(16) 0.0085(15) -0.0037(18)
C6 0.038(2) 0.027(2) 0.0219(18) 0.0032(15) 0.0033(16) -0.0016(19)
C7 0.0190(18) 0.031(2) 0.0286(19) 0.0055(16) 0.0042(15) 0.0010(17)
C8 0.0188(18) 0.024(2) 0.031(2) 0.0051(16) -0.0004(15) -0.0034(16)
C9 0.0231(19) 0.0192(19) 0.0292(19) 0.0047(15) 0.0028(15) -0.0004(16)
C10 0.0188(17) 0.028(2) 0.0268(18) 0.0047(16) 0.0019(15) 0.0011(16)
C11 0.0201(18) 0.028(2) 0.0261(18) 0.0024(16) 0.0015(15) 0.0022(17)
C12 0.0138(16) 0.025(2) 0.0280(18) -0.0004(15) -0.0003(14) 0.0048(15)
C13 0.0170(17) 0.030(2) 0.0294(19) 0.0037(16) 0.0023(14) 0.0004(17)
C14 0.0232(19) 0.041(3) 0.0270(19) -0.0044(18) 0.0011(15) 0.0048(19)
C15 0.0221(19) 0.032(2) 0.036(2) -0.0089(18) 0.0000(16) 0.0021(18)
C16 0.0202(18) 0.026(2) 0.036(2) 0.0007(17) 0.0005(16) 0.0039(17)
C17 0.0157(17) 0.026(2) 0.0271(18) -0.0009(15) -0.0015(14) 0.0020(16)
C18 0.0171(17) 0.028(2) 0.0248(18) 0.0005(15) 0.0014(14) -0.0003(16)
C19 0.0178(18) 0.032(2) 0.031(2) -0.0019(17) 0.0006(15) -0.0019(17)
C20 0.0221(19) 0.034(2) 0.032(2) -0.0019(17) 0.0011(16) 0.0055(18)
C21 0.0151(18) 0.041(3) 0.037(2) -0.0033(19) -0.0026(16) 0.0019(18)
C22 0.021(2) 0.040(3) 0.046(3) -0.003(2) -0.0035(18) -0.004(2)
C23 0.023(2) 0.031(2) 0.044(2) -0.0018(19) -0.0022(18) -0.0003(19)
C24 0.0126(16) 0.024(2) 0.032(2) -0.0030(16) -0.0010(14) 0.0029(15)
C25 0.0224(19) 0.028(2) 0.0282(19) -0.0028(16) -0.0044(15) 0.0031(17)
C26 0.025(2) 0.038(3) 0.033(2) -0.0083(18) -0.0051(17) 0.0033(19)
C27 0.0172(18) 0.025(2) 0.048(2) -0.0112(18) -0.0017(17) -0.0009(17)
C28 0.0194(18) 0.027(2) 0.043(2) -0.0007(18) 0.0032(17) 0.0018(17)
C29 0.0227(19) 0.026(2) 0.030(2) -0.0036(16) 0.0016(15) 0.0002(17)
C30 0.0186(17) 0.026(2) 0.0219(17) 0.0032(15) 0.0016(14) 0.0003(16)
C31 0.0191(18) 0.026(2) 0.0261(18) 0.0049(15) 0.0003(14) -0.0007(16)
C32 0.0193(18) 0.033(2) 0.031(2) 0.0060(17) 0.0031(15) -0.0031(18)
C33 0.0167(18) 0.039(3) 0.033(2) 0.0041(18) 0.0037(15) 0.0045(18)
C34 0.026(2) 0.025(2) 0.031(2) 0.0008(16) 0.0049(16) 0.0047(17)
C35 0.0177(17) 0.025(2) 0.0318(19) 0.0005(16) 0.0000(15) 0.0002(16)
Ru1B 0.01952(14) 0.02428(16) 0.01872(13) -0.00028(11) -0.00190(10) -0.00348(12)
P1B 0.0180(4) 0.0235(5) 0.0204(4) 0.0002(4) -0.0001(3) -0.0012(4)
P2B 0.0205(4) 0.0256(5) 0.0181(4) 0.0000(3) -0.0003(3) -0.0010(4)
F1B 0.0415(15) 0.0492(18) 0.0443(15) -0.0047(13) -0.0031(12) -0.0230(14)
C1B 0.040(2) 0.029(2) 0.033(2) -0.0026(17) -0.0027(19) -0.009(2)
C2B 0.038(2) 0.026(2) 0.0259(19) -0.0035(16) -0.0038(17) -0.0063(19)
C3B 0.035(2) 0.024(2) 0.031(2) -0.0058(16) 0.0013(17) 0.0019(19)
C4B 0.049(3) 0.020(2) 0.031(2) -0.0020(16) -0.0047(19) 0.000(2)
C5B 0.030(2) 0.024(2) 0.040(2) -0.0085(17) -0.0038(18) 0.0054(18)
C6B 0.045(3) 0.032(2) 0.027(2) 0.0005(17) 0.0007(18) -0.012(2)
C7B 0.026(2) 0.030(2) 0.0257(19) 0.0002(16) 0.0007(15) 0.0023(18)
C8B 0.0205(18) 0.039(3) 0.0252(19) 0.0044(17) -0.0009(15) 0.0033(18)
C9B 0.0125(16) 0.043(3) 0.0232(18) -0.0008(17) -0.0004(14) 0.0005(17)
C10B 0.0203(19) 0.049(3) 0.027(2) 0.0017(18) 0.0046(16) 0.0000(19)
C11B 0.0244(19) 0.037(2) 0.0250(19) 0.0001(17) 0.0062(15) 0.0006(18)
C12B 0.0254(19) 0.027(2) 0.0213(17) -0.0012(15) -0.0012(14) -0.0025(17)
C13B 0.033(2) 0.033(3) 0.038(2) -0.0036(19) 0.0055(18) -0.003(2)
C14B 0.043(3) 0.037(3) 0.045(3) -0.007(2) 0.008(2) -0.016(2)
C15B 0.030(2) 0.050(3) 0.034(2) -0.004(2) 0.0019(18) -0.016(2)
C16B 0.026(2) 0.050(3) 0.027(2) 0.0009(19) 0.0018(16) -0.005(2)
C17B 0.0223(19) 0.033(2) 0.0266(19) 0.0001(16) 0.0011(15) -0.0037(18)
C18B 0.0198(18) 0.024(2) 0.0273(19) 0.0012(15) -0.0023(15) 0.0020(16)
C19B 0.0233(18) 0.030(2) 0.0236(18) 0.0010(16) 0.0003(15) -0.0011(17)
C20B 0.033(2) 0.033(2) 0.027(2) 0.0027(17) 0.0041(17) 0.005(2)
C21B 0.036(2) 0.032(2) 0.0239(19) -0.0007(16) -0.0054(17) 0.005(2)
C22B 0.027(2) 0.031(2) 0.030(2) -0.0003(17) -0.0055(16) 0.0014(18)
C23B 0.0259(19) 0.028(2) 0.0223(18) 0.0003(15) -0.0003(15) 0.0005(17)
C24B 0.031(2) 0.030(2) 0.0179(17) 0.0020(15) -0.0034(15) -0.0023(18)
C25B 0.045(3) 0.029(2) 0.027(2) -0.0030(17) -0.0011(18) -0.006(2)
C26B 0.074(4) 0.029(3) 0.032(2) -0.0006(19) -0.004(2) -0.013(3)
C27B 0.061(3) 0.052(3) 0.030(2) 0.004(2) -0.002(2) -0.033(3)
C28B 0.036(2) 0.060(3) 0.027(2) 0.003(2) -0.0027(18) -0.019(2)
C29B 0.030(2) 0.043(3) 0.0179(17) -0.0005(16) -0.0016(15) -0.008(2)
C30B 0.032(2) 0.028(2) 0.0173(17) -0.0030(15) -0.0019(15) 0.0006(18)
C31B 0.034(2) 0.029(2) 0.028(2) -0.0035(17) -0.0055(17) -0.0030(19)
C32B 0.045(3) 0.035(3) 0.032(2) -0.0062(19) -0.0158(19) 0.008(2)
C33B 0.071(3) 0.024(2) 0.024(2) 0.0024(17) 0.005(2) 0.008(2)
C34B 0.050(3) 0.032(3) 0.031(2) 0.0009(18) 0.015(2) 0.003(2)
C35B 0.035(2) 0.036(3) 0.0228(19) 0.0015(17) 0.0072(16) -0.001(2)
S1 0.0392(6) 0.0281(6) 0.0354(5) -0.0011(4) -0.0006(4) 0.0054(5)
F2 0.0307(14) 0.0503(19) 0.072(2) 0.0112(16) 0.0187(14) 0.0109(14)
F3 0.0491(17) 0.067(2) 0.0381(15) -0.0103(14) -0.0006(13) 0.0053(16)
F4 0.0407(15) 0.0504(18) 0.0525(17) 0.0170(14) 0.0096(13) 0.0216(15)
O1 0.045(2) 0.043(2) 0.052(2) 0.0024(16) 0.0158(16) 0.0068(17)
O2 0.0457(19) 0.0300(18) 0.054(2) 0.0016(15) -0.0031(16) 0.0123(16)
O3 0.066(2) 0.035(2) 0.047(2) -0.0086(16) -0.0133(18) 0.0020(18)
C36 0.028(2) 0.038(3) 0.044(2) 0.003(2) 0.0035(19) 0.006(2)
S1B 0.0276(5) 0.0408(6) 0.0350(5) -0.0002(5) 0.0019(4) 0.0044(5)
F2B 0.051(4) 0.069(4) 0.101(4) 0.041(3) 0.003(4) 0.018(4)
F2C 0.102(12) 0.112(10) 0.157(11) 0.087(9) -0.006(12) -0.008(12)
F3B 0.035(3) 0.103(5) 0.129(6) 0.026(5) 0.027(3) 0.016(3)
F3C 0.069(9) 0.119(12) 0.108(10) -0.015(9) 0.011(8) 0.033(9)
F4B 0.087(5) 0.087(5) 0.066(4) 0.008(3) -0.041(3) -0.034(4)
F4C 0.042(6) 0.099(8) 0.074(7) 0.021(7) -0.028(6) -0.008(6)
O1B 0.148(5) 0.086(4) 0.057(3) -0.008(3) -0.029(3) -0.050(4)
O2B 0.109(4) 0.099(4) 0.104(4) 0.029(3) 0.074(4) 0.047(4)
O3B 0.077(3) 0.051(2) 0.042(2) 0.0112(17) -0.0033(19) 0.005(2)
C36B 0.042(5) 0.075(7) 0.081(7) 0.033(5) -0.004(5) -0.004(6)
C36C 0.041(6) 0.087(8) 0.093(8) 0.043(7) 0.012(7) -0.003(7)

loop_
_atom_type_symbol
_atom_type_description
_atom_type_scat_dispersion_real
_atom_type_scat_dispersion_imag
_atom_type_scat_source
C C 0.0181 0.0091 'International Tables Vol C Tables 4.2.6.8 and 6.1.1.4'
H H 0.0000 0.0000 'International Tables Vol C Tables 4.2.6.8 and 6.1.1.4'
F F 0.0727 0.0534 'International Tables Vol C Tables 4.2.6.8 and 6.1.1.4'
O O 0.0492 0.0322 'International Tables Vol C Tables 4.2.6.8 and 6.1.1.4'
P P 0.2955 0.4335 'International Tables Vol C Tables 4.2.6.8 and 6.1.1.4'
Ru Ru 0.0552 3.2960 'International Tables Vol C Tables 4.2.6.8 and 6.1.1.4'
S S 0.3331 0.5567 'International Tables Vol C Tables 4.2.6.8 and 6.1.1.4'

loop_
_exptl_crystal_face_index_h
_exptl_crystal_face_index_k
_exptl_crystal_face_index_l
_exptl_crystal_face_perp_dist
-10 1 -12 0.0220
8 -2 -16 0.0494
0 1 19 0.0311
10 -1 13 0.0155
-4 -5 -11 0.0183
4 5 11 0.0183
-3 -6 -5 0.0166
5 3 -16 0.0370
1 -5 11 0.0156

loop_
_geom_angle_atom_site_label_1
_geom_angle_atom_site_label_2
_geom_angle_atom_site_label_3
_geom_angle
_geom_angle_site_symmetry_1
_geom_angle_site_symmetry_3
_geom_angle_publ_flag
P1 Ru1 C6 109.02(11) . . ?
P2 Ru1 P1 92.21(3) . . ?
P2 Ru1 C1 144.93(13) . . ?
P2 Ru1 C6 111.28(11) . . ?
C1 Ru1 P1 93.72(11) . . ?
C1 Ru1 C6 34.79(15) . . ?
C2 Ru1 P1 101.79(11) . . ?
C2 Ru1 P2 165.98(11) . . ?
C2 Ru1 C1 35.87(16) . . ?
C2 Ru1 C6 64.94(15) . . ?
C3 Ru1 P1 132.75(11) . . ?
C3 Ru1 P2 130.62(11) . . ?
C3 Ru1 C1 63.86(15) . . ?
C3 Ru1 C2 36.34(15) . . ?
C3 Ru1 C4 36.13(15) . . ?
C3 Ru1 C5 65.73(15) . . ?
C3 Ru1 C6 76.67(15) . . ?
C4 Ru1 P1 166.54(10) . . ?
C4 Ru1 P2 101.13(10) . . ?
C4 Ru1 C1 74.32(15) . . ?
C4 Ru1 C2 64.91(15) . . ?
C4 Ru1 C6 64.50(15) . . ?
C5 Ru1 P1 142.23(12) . . ?
C5 Ru1 P2 92.19(11) . . ?
C5 Ru1 C1 63.10(15) . . ?
C5 Ru1 C2 77.22(15) . . ?
C5 Ru1 C4 36.54(15) . . ?
C5 Ru1 C6 35.76(15) . . ?
C9 Ru1 P1 80.12(11) . . ?
C9 Ru1 P2 80.10(11) . . ?
C9 Ru1 C1 134.96(16) . . ?
C9 Ru1 C2 101.41(15) . . ?
C9 Ru1 C3 87.91(15) . . ?
C9 Ru1 C4 103.77(15) . . ?
C9 Ru1 C5 137.53(15) . . ?
C9 Ru1 C6 164.48(15) . . ?
C7 P1 Ru1 106.87(14) . . ?
C7 P1 C18 103.26(18) . . ?
C12 P1 Ru1 120.28(13) . . ?
C12 P1 C7 107.40(19) . . ?
C12 P1 C18 103.23(18) . . ?
C18 P1 Ru1 114.40(13) . . ?
C11 P2 Ru1 106.42(13) . . ?
C11 P2 C30 102.72(18) . . ?
C24 P2 Ru1 122.22(12) . . ?
C24 P2 C11 106.39(19) . . ?
C24 P2 C30 102.15(18) . . ?
C30 P2 Ru1 115.08(13) . . ?
F1 C1 Ru1 132.2(3) . . ?
F1 C1 C2 116.8(4) . . ?
F1 C1 C6 118.9(4) . . ?
C2 C1 Ru1 70.8(2) . . ?
C6 C1 Ru1 73.6(2) . . ?
C6 C1 C2 124.3(4) . . ?
Ru1 C2 H2 126.4 . . ?
C1 C2 Ru1 73.3(2) . . ?
C1 C2 H2 121.4 . . ?
C3 C2 Ru1 70.7(2) . . ?
C3 C2 C1 117.2(4) . . ?
C3 C2 H2 121.4 . . ?
Ru1 C3 H3 126.6 . . ?
C2 C3 Ru1 72.9(2) . . ?
C2 C3 H3 119.9 . . ?
C4 C3 Ru1 72.5(2) . . ?
C4 C3 C2 120.2(4) . . ?
C4 C3 H3 119.9 . . ?
Ru1 C4 H4 130.1 . . ?
C3 C4 Ru1 71.4(2) . . ?
C3 C4 H4 119.8 . . ?
C3 C4 C5 120.4(4) . . ?
C5 C4 Ru1 71.3(2) . . ?
C5 C4 H4 119.8 . . ?
Ru1 C5 H5 124.4 . . ?
C4 C5 Ru1 72.2(2) . . ?
C4 C5 H5 119.7 . . ?
C6 C5 Ru1 75.3(2) . . ?
C6 C5 C4 120.5(4) . . ?
C6 C5 H5 119.7 . . ?
Ru1 C6 H6 130.2 . . ?
C1 C6 Ru1 71.6(2) . . ?
C1 C6 C5 117.0(4) . . ?
C1 C6 H6 121.5 . . ?
C5 C6 Ru1 69.0(2) . . ?
C5 C6 H6 121.5 . . ?
P1 C7 H7A 110.7 . . ?
P1 C7 H7B 110.7 . . ?
H7A C7 H7B 108.8 . . ?
C8 C7 P1 105.1(3) . . ?
C8 C7 H7A 110.7 . . ?
C8 C7 H7B 110.7 . . ?
C7 C8 H8A 109.5 . . ?
C7 C8 H8B 109.5 . . ?
C7 C8 C9 110.6(3) . . ?
H8A C8 H8B 108.1 . . ?
C9 C8 H8A 109.5 . . ?
C9 C8 H8B 109.5 . . ?
Ru1 C9 H9 106.8 . . ?
C8 C9 Ru1 109.4(3) . . ?
C8 C9 H9 106.8 . . ?
C8 C9 C10 109.7(3) . . ?
C10 C9 Ru1 116.8(3) . . ?
C10 C9 H9 106.8 . . ?
C9 C10 H10A 108.8 . . ?
C9 C10 H10B 108.8 . . ?
H10A C10 H10B 107.7 . . ?
C11 C10 C9 113.6(3) . . ?
C11 C10 H10A 108.8 . . ?
C11 C10 H10B 108.8 . . ?
P2 C11 H11A 110.8 . . ?
P2 C11 H11B 110.8 . . ?
C10 C11 P2 104.8(3) . . ?
C10 C11 H11A 110.8 . . ?
C10 C11 H11B 110.8 . . ?
H11A C11 H11B 108.9 . . ?
C13 C12 P1 122.7(3) . . ?
C13 C12 C17 118.4(4) . . ?
C17 C12 P1 118.9(3) . . ?
C12 C13 H13 119.9 . . ?
C14 C13 C12 120.3(4) . . ?
C14 C13 H13 119.9 . . ?
C13 C14 H14 119.7 . . ?
C15 C14 C13 120.7(4) . . ?
C15 C14 H14 119.7 . . ?
C14 C15 H15 120.2 . . ?
C14 C15 C16 119.6(4) . . ?
C16 C15 H15 120.2 . . ?
C15 C16 H16 119.8 . . ?
C17 C16 C15 120.4(4) . . ?
C17 C16 H16 119.8 . . ?
C12 C17 H17 119.7 . . ?
C16 C17 C12 120.6(4) . . ?
C16 C17 H17 119.7 . . ?
C19 C18 P1 121.7(3) . . ?
C19 C18 C23 118.8(4) . . ?
C23 C18 P1 119.4(3) . . ?
C18 C19 H19 119.8 . . ?
C18 C19 C20 120.4(4) . . ?
C20 C19 H19 119.8 . . ?
C19 C20 H20 119.8 . . ?
C21 C20 C19 120.3(4) . . ?
C21 C20 H20 119.8 . . ?
C20 C21 H21 120.3 . . ?
C20 C21 C22 119.4(4) . . ?
C22 C21 H21 120.3 . . ?
C21 C22 H22 119.6 . . ?
C21 C22 C23 120.7(4) . . ?
C23 C22 H22 119.6 . . ?
C18 C23 C22 120.4(4) . . ?
C18 C23 H23 119.8 . . ?
C22 C23 H23 119.8 . . ?
C25 C24 P2 121.3(3) . . ?
C25 C24 C29 118.9(4) . . ?
C29 C24 P2 119.8(3) . . ?
C24 C25 H25 119.7 . . ?
C26 C25 C24 120.6(4) . . ?
C26 C25 H25 119.7 . . ?
C25 C26 H26 119.9 . . ?
C25 C26 C27 120.1(4) . . ?
C27 C26 H26 119.9 . . ?
C26 C27 H27 119.8 . . ?
C26 C27 C28 120.5(4) . . ?
C28 C27 H27 119.8 . . ?
C27 C28 H28 120.1 . . ?
C27 C28 C29 119.8(4) . . ?
C29 C28 H28 120.1 . . ?
C24 C29 H29 120.0 . . ?
C28 C29 C24 120.1(4) . . ?
C28 C29 H29 120.0 . . ?
C31 C30 P2 121.6(3) . . ?
C31 C30 C35 118.4(4) . . ?
C35 C30 P2 119.8(3) . . ?
C30 C31 H31 119.9 . . ?
C32 C31 C30 120.2(4) . . ?
C32 C31 H31 119.9 . . ?
C31 C32 H32 119.3 . . ?
C33 C32 C31 121.5(4) . . ?
C33 C32 H32 119.3 . . ?
C32 C33 H33 120.3 . . ?
C32 C33 C34 119.4(4) . . ?
C34 C33 H33 120.3 . . ?
C33 C34 H34 120.0 . . ?
C33 C34 C35 120.0(4) . . ?
C35 C34 H34 120.0 . . ?
C30 C35 H35 119.7 . . ?
C34 C35 C30 120.5(4) . . ?
C34 C35 H35 119.7 . . ?
P1B Ru1B P2B 93.75(4) . . ?
P1B Ru1B C5B 111.27(12) . . ?
P2B Ru1B C5B 110.67(11) . . ?
C1B Ru1B P1B 131.03(12) . . ?
C1B Ru1B P2B 130.62(12) . . ?
C1B Ru1B C2B 36.00(16) . . ?
C1B Ru1B C3B 64.50(17) . . ?
C1B Ru1B C4B 64.30(17) . . ?
C1B Ru1B C5B 75.43(17) . . ?
C1B Ru1B C6B 36.03(15) . . ?
C2B Ru1B P1B 100.81(11) . . ?
C2B Ru1B P2B 165.43(11) . . ?
C2B Ru1B C4B 76.44(15) . . ?
C2B Ru1B C5B 64.48(15) . . ?
C2B Ru1B C6B 65.59(15) . . ?
C3B Ru1B P1B 92.42(12) . . ?
C3B Ru1B P2B 144.57(11) . . ?
C3B Ru1B C2B 36.16(15) . . ?
C3B Ru1B C4B 64.54(16) . . ?
C3B Ru1B C5B 35.73(15) . . ?
C3B Ru1B C6B 77.36(17) . . ?
C4B Ru1B P1B 145.07(13) . . ?
C4B Ru1B P2B 91.93(11) . . ?
C4B Ru1B C5B 35.66(17) . . ?
C4B Ru1B C6B 36.62(17) . . ?
C6B Ru1B P1B 166.33(11) . . ?
C6B Ru1B P2B 99.83(11) . . ?
C6B Ru1B C5B 65.22(17) . . ?
C9B Ru1B P1B 80.28(12) . . ?
C9B Ru1B P2B 80.21(11) . . ?
C9B Ru1B C1B 87.36(17) . . ?
C9B Ru1B C2B 101.58(16) . . ?
C9B Ru1B C3B 135.21(15) . . ?
C9B Ru1B C4B 134.63(17) . . ?
C9B Ru1B C5B 162.78(17) . . ?
C9B Ru1B C6B 100.48(18) . . ?
C7B P1B Ru1B 106.63(14) . . ?
C7B P1B C12B 106.4(2) . . ?
C7B P1B C18B 105.10(18) . . ?
C12B P1B Ru1B 122.86(14) . . ?
C12B P1B C18B 102.96(18) . . ?
C18B P1B Ru1B 111.53(14) . . ?
C11B P2B Ru1B 106.69(13) . . ?
C11B P2B C30B 104.34(19) . . ?
C24B P2B Ru1B 121.66(13) . . ?
C24B P2B C11B 107.3(2) . . ?
C24B P2B C30B 103.77(18) . . ?
C30B P2B Ru1B 111.76(13) . . ?
F1B C1B Ru1B 128.3(3) . . ?
F1B C1B C2B 118.7(4) . . ?
F1B C1B C6B 118.4(4) . . ?
C2B C1B Ru1B 72.4(3) . . ?
C2B C1B C6B 122.8(4) . . ?
C6B C1B Ru1B 72.5(3) . . ?
Ru1B C2B H2B 128.0 . . ?
C1B C2B Ru1B 71.6(2) . . ?
C1B C2B H2B 120.6 . . ?
C1B C2B C3B 118.7(4) . . ?
C3B C2B Ru1B 71.8(2) . . ?
C3B C2B H2B 120.6 . . ?
Ru1B C3B H3B 126.2 . . ?
C2B C3B Ru1B 72.0(2) . . ?
C2B C3B H3B 119.6 . . ?
C5B C3B Ru1B 74.0(2) . . ?
C5B C3B C2B 120.7(4) . . ?
C5B C3B H3B 119.6 . . ?
Ru1B C4B H4B 127.2 . . ?
C5B C4B Ru1B 73.9(3) . . ?
C5B C4B H4B 119.2 . . ?
C5B C4B C6B 121.7(4) . . ?
C6B C4B Ru1B 71.8(3) . . ?
C6B C4B H4B 119.2 . . ?
Ru1B C5B H5B 131.6 . . ?
C3B C5B Ru1B 70.2(2) . . ?
C3B C5B H5B 120.5 . . ?
C4B C5B Ru1B 70.4(3) . . ?
C4B C5B C3B 119.0(4) . . ?
C4B C5B H5B 120.5 . . ?
Ru1B C6B H6B 127.2 . . ?
C1B C6B Ru1B 71.5(3) . . ?
C1B C6B C4B 116.9(4) . . ?
C1B C6B H6B 121.5 . . ?
C4B C6B Ru1B 71.6(3) . . ?
C4B C6B H6B 121.5 . . ?
P1B C7B H7BA 110.6 . . ?
P1B C7B H7BB 110.6 . . ?
H7BA C7B H7BB 108.7 . . ?
C8B C7B P1B 105.9(3) . . ?
C8B C7B H7BA 110.6 . . ?
C8B C7B H7BB 110.6 . . ?
C7B C8B H8BA 108.5 . . ?
C7B C8B H8BB 108.5 . . ?
C7B C8B C9B 114.9(3) . . ?
H8BA C8B H8BB 107.5 . . ?
C9B C8B H8BA 108.5 . . ?
C9B C8B H8BB 108.5 . . ?
Ru1B C9B H9B 106.7 . . ?
C8B C9B Ru1B 117.3(3) . . ?
C8B C9B H9B 106.7 . . ?
C10B C9B Ru1B 108.3(3) . . ?
C10B C9B C8B 110.5(4) . . ?
C10B C9B H9B 106.7 . . ?
C9B C10B H10C 109.6 . . ?
C9B C10B H10D 109.6 . . ?
H10C C10B H10D 108.1 . . ?
C11B C10B C9B 110.2(3) . . ?
C11B C10B H10C 109.6 . . ?
C11B C10B H10D 109.6 . . ?
P2B C11B H11C 110.7 . . ?
P2B C11B H11D 110.7 . . ?
C10B C11B P2B 105.4(3) . . ?
C10B C11B H11C 110.7 . . ?
C10B C11B H11D 110.7 . . ?
H11C C11B H11D 108.8 . . ?
C13B C12B P1B 121.6(3) . . ?
C17B C12B P1B 118.8(3) . . ?
C17B C12B C13B 119.6(4) . . ?
C12B C13B H13B 120.2 . . ?
C14B C13B C12B 119.6(5) . . ?
C14B C13B H13B 120.2 . . ?
C13B C14B H14B 119.9 . . ?
C15B C14B C13B 120.1(5) . . ?
C15B C14B H14B 119.9 . . ?
C14B C15B H15B 119.8 . . ?
C16B C15B C14B 120.3(4) . . ?
C16B C15B H15B 119.8 . . ?
C15B C16B H16B 119.9 . . ?
C15B C16B C17B 120.2(5) . . ?
C17B C16B H16B 119.9 . . ?
C12B C17B C16B 120.1(4) . . ?
C12B C17B H17B 119.9 . . ?
C16B C17B H17B 119.9 . . ?
C19B C18B P1B 122.1(3) . . ?
C23B C18B P1B 119.6(3) . . ?
C23B C18B C19B 118.2(4) . . ?
C18B C19B H19B 119.6 . . ?
C20B C19B C18B 120.8(4) . . ?
C20B C19B H19B 119.6 . . ?
C19B C20B H20B 119.6 . . ?
C21B C20B C19B 120.8(4) . . ?
C21B C20B H20B 119.6 . . ?
C20B C21B H21B 120.4 . . ?
C20B C21B C22B 119.3(4) . . ?
C22B C21B H21B 120.4 . . ?
C21B C22B H22B 119.9 . . ?
C23B C22B C21B 120.3(4) . . ?
C23B C22B H22B 119.9 . . ?
C18B C23B H23B 119.7 . . ?
C22B C23B C18B 120.6(4) . . ?
C22B C23B H23B 119.7 . . ?
C25B C24B P2B 122.8(3) . . ?
C25B C24B C29B 118.6(4) . . ?
C29B C24B P2B 118.6(3) . . ?
C24B C25B H25B 119.9 . . ?
C24B C25B C26B 120.2(5) . . ?
C26B C25B H25B 119.9 . . ?
C25B C26B H26B 119.6 . . ?
C27B C26B C25B 120.8(5) . . ?
C27B C26B H26B 119.6 . . ?
C26B C27B H27B 120.1 . . ?
C26B C27B C28B 119.8(5) . . ?
C28B C27B H27B 120.1 . . ?
C27B C28B H28B 119.9 . . ?
C27B C28B C29B 120.2(5) . . ?
C29B C28B H28B 119.9 . . ?
C24B C29B C28B 120.4(5) . . ?
C24B C29B H29B 119.8 . . ?
C28B C29B H29B 119.8 . . ?
C31B C30B P2B 121.6(3) . . ?
C31B C30B C35B 118.3(4) . . ?
C35B C30B P2B 119.8(3) . . ?
C30B C31B H31B 119.9 . . ?
C30B C31B C32B 120.2(4) . . ?
C32B C31B H31B 119.9 . . ?
C31B C32B H32B 119.5 . . ?
C33B C32B C31B 121.0(4) . . ?
C33B C32B H32B 119.5 . . ?
C32B C33B H33B 120.4 . . ?
C32B C33B C34B 119.2(4) . . ?
C34B C33B H33B 120.4 . . ?
C33B C34B H34B 119.8 . . ?
C33B C34B C35B 120.3(5) . . ?
C35B C34B H34B 119.8 . . ?
C30B C35B H35B 119.5 . . ?
C34B C35B C30B 120.9(4) . . ?
C34B C35B H35B 119.5 . . ?
O1 S1 O2 115.4(2) . . ?
O1 S1 O3 115.1(2) . . ?
O1 S1 C36 103.7(2) . . ?
O2 S1 C36 103.4(2) . . ?
O3 S1 O2 114.6(2) . . ?
O3 S1 C36 102.2(2) . . ?
F2 C36 S1 110.9(3) . . ?
F3 C36 S1 112.1(4) . . ?
F3 C36 F2 107.3(4) . . ?
F3 C36 F4 108.2(4) . . ?
F4 C36 S1 111.1(3) . . ?
F4 C36 F2 107.0(4) . . ?
O1B S1B O2B 114.9(4) . . ?
O1B S1B O3B 114.7(3) . . ?
O1B S1B C36B 105.5(6) . . ?
O1B S1B C36C 92.1(15) . . ?
O2B S1B O3B 117.7(3) . . ?
O2B S1B C36B 99.4(7) . . ?
O2B S1B C36C 106.1(16) . . ?
O3B S1B C36B 101.3(7) . . ?
O3B S1B C36C 107.4(16) . . ?
F2B C36B S1B 114.2(12) . . ?
F3B C36B S1B 110.1(12) . . ?
F3B C36B F2B 105.1(16) . . ?
F3B C36B F4B 107.4(15) . . ?
F4B C36B S1B 109.2(14) . . ?
F4B C36B F2B 110.7(14) . . ?
F2C C36C S1B 100(3) . . ?
F2C C36C F3C 112(4) . . ?
F3C C36C S1B 102(3) . . ?
F4C C36C S1B 127(4) . . ?
F4C C36C F2C 108(4) . . ?
F4C C36C F3C 109(4) . . ?

loop_
_geom_bond_atom_site_label_1
_geom_bond_atom_site_label_2
_geom_bond_distance
_geom_bond_site_symmetry_2
_geom_bond_publ_flag
Ru1 P1 2.3168(10) . ?
Ru1 P2 2.2825(9) . ?
Ru1 C1 2.307(4) . ?
Ru1 C2 2.275(4) . ?
Ru1 C3 2.247(4) . ?
Ru1 C4 2.261(4) . ?
Ru1 C5 2.250(4) . ?
Ru1 C6 2.332(4) . ?
Ru1 C9 2.198(4) . ?
P1 C7 1.827(4) . ?
P1 C12 1.806(4) . ?
P1 C18 1.847(4) . ?
P2 C11 1.819(4) . ?
P2 C24 1.807(4) . ?
P2 C30 1.843(4) . ?
F1 C1 1.328(5) . ?
C1 C2 1.411(6) . ?
C1 C6 1.387(6) . ?
C2 H2 0.9300 . ?
C2 C3 1.410(6) . ?
C3 H3 0.9300 . ?
C3 C4 1.398(6) . ?
C4 H4 0.9300 . ?
C4 C5 1.414(6) . ?
C5 H5 0.9300 . ?
C5 C6 1.409(6) . ?
C6 H6 0.9300 . ?
C7 H7A 0.9700 . ?
C7 H7B 0.9700 . ?
C7 C8 1.519(6) . ?
C8 H8A 0.9700 . ?
C8 H8B 0.9700 . ?
C8 C9 1.536(5) . ?
C9 H9 0.9800 . ?
C9 C10 1.560(5) . ?
C10 H10A 0.9700 . ?
C10 H10B 0.9700 . ?
C10 C11 1.518(6) . ?
C11 H11A 0.9700 . ?
C11 H11B 0.9700 . ?
C12 C13 1.401(5) . ?
C12 C17 1.405(6) . ?
C13 H13 0.9300 . ?
C13 C14 1.386(6) . ?
C14 H14 0.9300 . ?
C14 C15 1.375(6) . ?
C15 H15 0.9300 . ?
C15 C16 1.394(6) . ?
C16 H16 0.9300 . ?
C16 C17 1.375(6) . ?
C17 H17 0.9300 . ?
C18 C19 1.381(6) . ?
C18 C23 1.384(6) . ?
C19 H19 0.9300 . ?
C19 C20 1.397(5) . ?
C20 H20 0.9300 . ?
C20 C21 1.373(6) . ?
C21 H21 0.9300 . ?
C21 C22 1.373(7) . ?
C22 H22 0.9300 . ?
C22 C23 1.389(6) . ?
C23 H23 0.9300 . ?
C24 C25 1.400(5) . ?
C24 C29 1.402(6) . ?
C25 H25 0.9300 . ?
C25 C26 1.378(6) . ?
C26 H26 0.9300 . ?
C26 C27 1.379(7) . ?
C27 H27 0.9300 . ?
C27 C28 1.387(6) . ?
C28 H28 0.9300 . ?
C28 C29 1.390(6) . ?
C29 H29 0.9300 . ?
C30 C31 1.394(5) . ?
C30 C35 1.401(6) . ?
C31 H31 0.9300 . ?
C31 C32 1.380(6) . ?
C32 H32 0.9300 . ?
C32 C33 1.371(6) . ?
C33 H33 0.9300 . ?
C33 C34 1.387(6) . ?
C34 H34 0.9300 . ?
C34 C35 1.393(5) . ?
C35 H35 0.9300 . ?
Ru1B P1B 2.2849(10) . ?
Ru1B P2B 2.2999(10) . ?
Ru1B C1B 2.259(5) . ?
Ru1B C2B 2.269(4) . ?
Ru1B C3B 2.266(4) . ?
Ru1B C4B 2.269(4) . ?
Ru1B C5B 2.315(4) . ?
Ru1B C6B 2.272(5) . ?
Ru1B C9B 2.202(4) . ?
P1B C7B 1.818(4) . ?
P1B C12B 1.822(4) . ?
P1B C18B 1.842(4) . ?
P2B C11B 1.838(4) . ?
P2B C24B 1.826(4) . ?
P2B C30B 1.839(4) . ?
F1B C1B 1.342(5) . ?
C1B C2B 1.399(6) . ?
C1B C6B 1.401(6) . ?
C2B H2B 0.9300 . ?
C2B C3B 1.407(6) . ?
C3B H3B 0.9300 . ?
C3B C5B 1.406(6) . ?
C4B H4B 0.9300 . ?
C4B C5B 1.404(7) . ?
C4B C6B 1.426(6) . ?
C5B H5B 0.9300 . ?
C6B H6B 0.9300 . ?
C7B H7BA 0.9700 . ?
C7B H7BB 0.9700 . ?
C7B C8B 1.532(6) . ?
C8B H8BA 0.9700 . ?
C8B H8BB 0.9700 . ?
C8B C9B 1.552(6) . ?
C9B H9B 0.9800 . ?
C9B C10B 1.535(5) . ?
C10B H10C 0.9700 . ?
C10B H10D 0.9700 . ?
C10B C11B 1.518(6) . ?
C11B H11C 0.9700 . ?
C11B H11D 0.9700 . ?
C12B C13B 1.399(6) . ?
C12B C17B 1.383(6) . ?
C13B H13B 0.9300 . ?
C13B C14B 1.396(6) . ?
C14B H14B 0.9300 . ?
C14B C15B 1.384(7) . ?
C15B H15B 0.9300 . ?
C15B C16B 1.368(7) . ?
C16B H16B 0.9300 . ?
C16B C17B 1.398(6) . ?
C17B H17B 0.9300 . ?
C18B C19B 1.397(5) . ?
C18B C23B 1.397(5) . ?
C19B H19B 0.9300 . ?
C19B C20B 1.384(5) . ?
C20B H20B 0.9300 . ?
C20B C21B 1.376(6) . ?
C21B H21B 0.9300 . ?
C21B C22B 1.391(6) . ?
C22B H22B 0.9300 . ?
C22B C23B 1.389(5) . ?
C23B H23B 0.9300 . ?
C24B C25B 1.391(6) . ?
C24B C29B 1.394(6) . ?
C25B H25B 0.9300 . ?
C25B C26B 1.397(7) . ?
C26B H26B 0.9300 . ?
C26B C27B 1.367(8) . ?
C27B H27B 0.9300 . ?
C27B C28B 1.378(8) . ?
C28B H28B 0.9300 . ?
C28B C29B 1.397(6) . ?
C29B H29B 0.9300 . ?
C30B C31B 1.379(6) . ?
C30B C35B 1.392(6) . ?
C31B H31B 0.9300 . ?
C31B C32B 1.391(6) . ?
C32B H32B 0.9300 . ?
C32B C33B 1.369(7) . ?
C33B H33B 0.9300 . ?
C33B C34B 1.375(7) . ?
C34B H34B 0.9300 . ?
C34B C35B 1.381(6) . ?
C35B H35B 0.9300 . ?
S1 O1 1.440(4) . ?
S1 O2 1.442(3) . ?
S1 O3 1.441(4) . ?
S1 C36 1.823(5) . ?
F2 C36 1.344(5) . ?
F3 C36 1.323(6) . ?
F4 C36 1.337(6) . ?
S1B O1B 1.411(5) . ?
S1B O2B 1.419(4) . ?
S1B O3B 1.436(4) . ?
S1B C36B 1.81(2) . ?
S1B C36C 1.77(5) . ?
F2B C36B 1.35(2) . ?
F2C C36C 1.39(5) . ?
F3B C36B 1.33(2) . ?
F3C C36C 1.52(5) . ?
F4B C36B 1.330(17) . ?
F4C C36C 1.18(5) . ?

loop_
_exptl_oxdiff_crystal_face_indexfrac_h
_exptl_oxdiff_crystal_face_indexfrac_k
_exptl_oxdiff_crystal_face_indexfrac_l
_exptl_oxdiff_crystal_face_x
_exptl_oxdiff_crystal_face_y
_exptl_oxdiff_crystal_face_z
-9.9932 1.0004 -12.0063 -0.4872 -0.4230 -0.7392
8.0010 -2.0006 -16.0096 -0.6175 -0.5131 0.6088
-0.0047 1.0001 19.0108 0.7597 0.6213 -0.0185
9.9929 -1.0004 13.0069 0.5213 0.4609 0.7409
-3.9978 -4.9960 -11.0013 -1.0082 0.1258 -0.0325
3.9978 4.9960 11.0013 1.0082 -0.1258 0.0325
-3.0001 -5.9951 -4.9968 -0.8960 0.4382 0.0951
5.0040 2.9961 -16.0137 -0.1170 -0.9648 0.1550
0.9947 -4.9959 11.0113 -0.1629 0.8941 0.3388
